data_7021193
loop_
_publ_author_name
'Hormann, Jan'
'Perera, Chrischani'
'Deibel, Naina'
'Lentz, Dieter'
'Sarkar, Biprajit'
'Kulak, Nora'

_publ_section_title
;
 Straightforward approach to efficient oxidative DNA cleaving agents based
 on Cu(ii) complexes of heterosubstituted cyclens.
;
_journal_issue 13
_journal_name_full 'Dalton transactions (Cambridge, England : 2003)'
_journal_page_first 4357
_journal_page_last 4360
_journal_paper_doi 10.1039/c3dt32857k
_journal_volume 42
_journal_year 2013
_chemical_formula_sum 'C8 H19 Cu N5 O6 S'
_chemical_formula_weight 376.88
_chemical_name_systematic
;
?
;
_space_group_IT_number 14
_symmetry_cell_setting monoclinic
_symmetry_space_group_name_Hall '-P 2ybc'
_symmetry_space_group_name_H-M 'P 1 21/c 1'
_atom_sites_solution_hydrogens geom
_atom_sites_solution_primary direct
_atom_sites_solution_secondary difmap
_audit_creation_method SHELXL-97
_cell_angle_alpha 90.00
_cell_angle_beta 94.368(4)
_cell_angle_gamma 90.00
_cell_formula_units_Z 4
_cell_length_a 8.5321(16)
_cell_length_b 11.903(2)
_cell_length_c 14.168(3)
_cell_measurement_reflns_used 958
_cell_measurement_temperature 133(2)
_cell_measurement_theta_max 30.5
_cell_measurement_theta_min 2.95
_cell_volume 1434.7(5)
_computing_cell_refinement 'SAINT (Bruker-AXS)'
_computing_data_collection 'SMART (Bruker-AXS)'
_computing_data_reduction 'SAINT (Bruker-AXS)'
_computing_structure_refinement 'SHELXL-97 (Sheldrick, 1997)'
_computing_structure_solution 'SHELXS-97 (Sheldrick, 1990)'
_diffrn_ambient_temperature 133(2)
_diffrn_measured_fraction_theta_full 0.997
_diffrn_measured_fraction_theta_max 0.997
_diffrn_measurement_device_type 'Bruker-AXS SMRT CCD'
_diffrn_measurement_method 'omega scan'
_diffrn_radiation_monochromator graphite
_diffrn_radiation_source 'sealed tube'
_diffrn_radiation_type MoK\a
_diffrn_radiation_wavelength 0.71073
_diffrn_reflns_av_R_equivalents 0.0143
_diffrn_reflns_av_sigmaI/netI 0.0128
_diffrn_reflns_limit_h_max 12
_diffrn_reflns_limit_h_min -11
_diffrn_reflns_limit_k_max 16
_diffrn_reflns_limit_k_min -15
_diffrn_reflns_limit_l_max 20
_diffrn_reflns_limit_l_min -19
_diffrn_reflns_number 17105
_diffrn_reflns_theta_full 30.56
_diffrn_reflns_theta_max 30.56
_diffrn_reflns_theta_min 2.24
_exptl_absorpt_coefficient_mu 1.703
_exptl_absorpt_correction_T_max 0.746
_exptl_absorpt_correction_T_min 0.672
_exptl_absorpt_correction_type multi-scan
_exptl_absorpt_process_details 'SADABS (Bruker-AXS)'
_exptl_crystal_density_diffrn 1.745
_exptl_crystal_density_method 'not measured'
_exptl_crystal_description prism
_exptl_crystal_F_000 780
_exptl_crystal_size_max 0.29
_exptl_crystal_size_mid 0.26
_exptl_crystal_size_min 0.23
_refine_diff_density_max 0.619
_refine_diff_density_min -0.288
_refine_diff_density_rms 0.063
_refine_ls_extinction_method none
_refine_ls_goodness_of_fit_ref 1.129
_refine_ls_hydrogen_treatment mixed
_refine_ls_matrix_type full
_refine_ls_number_parameters 202
_refine_ls_number_reflns 4381
_refine_ls_number_restraints 0
_refine_ls_restrained_S_all 1.129
_refine_ls_R_factor_all 0.0264
_refine_ls_R_factor_gt 0.0241
_refine_ls_shift/su_max 0.000
_refine_ls_shift/su_mean 0.000
_refine_ls_structure_factor_coef Fsqd
_refine_ls_weighting_details 'calc w=1/[\s^2^(Fo^2^)+(0.0211P)^2^+1.4461P] where P=(Fo^2^+2Fc^2^)/3'
_refine_ls_weighting_scheme calc
_refine_ls_wR_factor_gt 0.0639
_refine_ls_wR_factor_ref 0.0649
_reflns_number_gt 4070
_reflns_number_total 4381
_reflns_threshold_expression >2sigma(I)
_cod_data_source_file c3dt32857k.txt
_cod_data_source_block thiaa
_cod_original_sg_symbol_H-M P2(1)/c
_cod_database_code 7021193

loop_
_symmetry_equiv_pos_as_xyz
'x, y, z'
'-x, y+1/2, -z+1/2'
'-x, -y, -z'
'x, -y-1/2, z-1/2'

loop_
_atom_site_label
_atom_site_type_symbol
_atom_site_fract_x
_atom_site_fract_y
_atom_site_fract_z
_atom_site_U_iso_or_equiv
_atom_site_adp_type
_atom_site_occupancy
_atom_site_symmetry_multiplicity
_atom_site_calc_flag
_atom_site_refinement_flags
H3 H 0.466(3) 0.789(2) 0.0163(17) 0.030(6) Uiso 1 1 d .
H2 H 0.283(3) 1.008(2) 0.1368(16) 0.025(5) Uiso 1 1 d .
H1 H -0.067(3) 0.8775(19) 0.0973(15) 0.023(5) Uiso 1 1 d .
Cu1 Cu 0.20373(2) 0.835269(14) 0.058170(12) 0.01305(5) Uani 1 1 d .
S2 S 0.14371(4) 0.65871(3) -0.00545(3) 0.01771(7) Uani 1 1 d .
C1 C 0.03092(18) 0.62527(13) 0.09471(11) 0.0190(3) Uani 1 1 d .
H1A H -0.0240 0.5526 0.0842 0.023 Uiso 1 1 calc R
H1B H 0.1013 0.6198 0.1534 0.023 Uiso 1 1 calc R
C2 C -0.08762(17) 0.71970(13) 0.10310(11) 0.0194(3) Uani 1 1 d .
H2A H -0.1594 0.7226 0.0449 0.023 Uiso 1 1 calc R
H2B H -0.1514 0.7045 0.1572 0.023 Uiso 1 1 calc R
C3 C 0.03915(18) 0.85455(13) 0.21880(10) 0.0187(3) Uani 1 1 d .
H3A H 0.1007 0.7914 0.2481 0.022 Uiso 1 1 calc R
H3B H -0.0555 0.8656 0.2540 0.022 Uiso 1 1 calc R
C4 C 0.13755(19) 0.96063(14) 0.22193(11) 0.0209(3) Uani 1 1 d .
H4A H 0.0714 1.0255 0.2005 0.025 Uiso 1 1 calc R
H4B H 0.1806 0.9753 0.2876 0.025 Uiso 1 1 calc R
C5 C 0.41473(18) 0.90351(14) 0.20880(10) 0.0193(3) Uani 1 1 d .
H5A H 0.3914 0.8399 0.2505 0.023 Uiso 1 1 calc R
H5B H 0.4673 0.9633 0.2481 0.023 Uiso 1 1 calc R
C6 C 0.51997(18) 0.86506(14) 0.13355(11) 0.0200(3) Uani 1 1 d .
H6A H 0.5552 0.9307 0.0979 0.024 Uiso 1 1 calc R
H6B H 0.6141 0.8269 0.1636 0.024 Uiso 1 1 calc R
C7 C 0.43334(19) 0.66801(13) 0.09946(12) 0.0209(3) Uani 1 1 d .
H7A H 0.3888 0.6619 0.1618 0.025 Uiso 1 1 calc R
H7B H 0.5429 0.6401 0.1061 0.025 Uiso 1 1 calc R
C8 C 0.33643(19) 0.59798(13) 0.02633(12) 0.0226(3) Uani 1 1 d .
H8A H 0.3228 0.5215 0.0519 0.027 Uiso 1 1 calc R
H8B H 0.3944 0.5911 -0.0313 0.027 Uiso 1 1 calc R
N1 N -0.00709(15) 0.82970(11) 0.11729(9) 0.0163(2) Uani 1 1 d .
N2 N 0.26759(15) 0.94690(11) 0.15965(9) 0.0163(2) Uani 1 1 d .
N3 N 0.43084(15) 0.78645(11) 0.06814(9) 0.0159(2) Uani 1 1 d .
N4 N 0.24182(15) 0.90370(11) -0.14121(9) 0.0170(2) Uani 1 1 d .
O1 O 0.18157(14) 0.93999(10) -0.06661(8) 0.0198(2) Uani 1 1 d .
O2 O 0.31206(15) 0.81236(11) -0.13941(9) 0.0262(3) Uani 1 1 d .
O3 O 0.22793(15) 0.96206(11) -0.21391(8) 0.0244(2) Uani 1 1 d .
N5 N 0.32317(16) 0.23142(11) 0.12300(10) 0.0200(2) Uani 1 1 d .
O4 O 0.32757(17) 0.15391(10) 0.06228(8) 0.0261(3) Uani 1 1 d .
O5 O 0.35334(18) 0.32930(11) 0.09947(11) 0.0335(3) Uani 1 1 d .
O6 O 0.2905(2) 0.20761(13) 0.20428(9) 0.0379(3) Uani 1 1 d .

loop_
_atom_site_aniso_label
_atom_site_aniso_U_11
_atom_site_aniso_U_22
_atom_site_aniso_U_33
_atom_site_aniso_U_23
_atom_site_aniso_U_13
_atom_site_aniso_U_12
Cu1 0.01422(8) 0.01181(8) 0.01330(8) 0.00051(6) 0.00210(6) -0.00001(6)
S2 0.02040(16) 0.01528(16) 0.01775(16) -0.00211(12) 0.00344(12) -0.00328(13)
C1 0.0208(7) 0.0166(7) 0.0200(6) 0.0013(5) 0.0030(5) -0.0042(5)
C2 0.0157(6) 0.0221(7) 0.0205(7) 0.0010(5) 0.0017(5) -0.0030(5)
C3 0.0209(7) 0.0190(7) 0.0168(6) 0.0002(5) 0.0056(5) -0.0003(5)
C4 0.0230(7) 0.0188(7) 0.0219(7) -0.0046(5) 0.0076(6) -0.0011(6)
C5 0.0197(7) 0.0216(7) 0.0163(6) -0.0011(5) -0.0002(5) -0.0022(5)
C6 0.0158(6) 0.0212(7) 0.0230(7) -0.0016(6) 0.0018(5) -0.0031(5)
C7 0.0183(6) 0.0160(7) 0.0284(7) 0.0039(6) 0.0021(6) 0.0025(5)
C8 0.0224(7) 0.0138(7) 0.0324(8) -0.0018(6) 0.0069(6) 0.0019(5)
N1 0.0154(5) 0.0162(6) 0.0176(5) 0.0028(4) 0.0026(4) 0.0024(5)
N2 0.0192(6) 0.0135(6) 0.0168(5) -0.0004(4) 0.0043(4) -0.0008(4)
N3 0.0161(5) 0.0158(6) 0.0161(5) 0.0002(4) 0.0037(4) -0.0006(4)
N4 0.0167(5) 0.0198(6) 0.0144(5) -0.0011(4) -0.0002(4) -0.0040(5)
O1 0.0271(5) 0.0175(5) 0.0153(5) 0.0004(4) 0.0054(4) 0.0032(4)
O2 0.0317(6) 0.0241(6) 0.0235(6) -0.0022(5) 0.0073(5) 0.0079(5)
O3 0.0289(6) 0.0302(6) 0.0139(5) 0.0051(4) 0.0004(4) -0.0013(5)
N5 0.0213(6) 0.0174(6) 0.0215(6) -0.0010(5) 0.0033(5) -0.0015(5)
O4 0.0400(7) 0.0191(6) 0.0202(5) -0.0031(4) 0.0095(5) -0.0040(5)
O5 0.0432(8) 0.0158(6) 0.0407(8) 0.0029(5) -0.0015(6) -0.0050(5)
O6 0.0576(9) 0.0355(8) 0.0230(6) -0.0064(5) 0.0193(6) -0.0108(7)

loop_
_atom_type_symbol
_atom_type_description
_atom_type_scat_dispersion_real
_atom_type_scat_dispersion_imag
_atom_type_scat_source
C C 0.0033 0.0016 'International Tables Vol C Tables 4.2.6.8 and 6.1.1.4'
H H 0.0000 0.0000 'International Tables Vol C Tables 4.2.6.8 and 6.1.1.4'
N N 0.0061 0.0033 'International Tables Vol C Tables 4.2.6.8 and 6.1.1.4'
O O 0.0106 0.0060 'International Tables Vol C Tables 4.2.6.8 and 6.1.1.4'
S S 0.1246 0.1234 'International Tables Vol C Tables 4.2.6.8 and 6.1.1.4'
Cu Cu 0.3201 1.2651 'International Tables Vol C Tables 4.2.6.8 and 6.1.1.4'

loop_
_geom_angle_atom_site_label_1
_geom_angle_atom_site_label_2
_geom_angle_atom_site_label_3
_geom_angle
N2 Cu1 N3 86.19(5)
N2 Cu1 N1 85.81(5)
N3 Cu1 N1 146.42(5)
N2 Cu1 O1 101.94(5)
N3 Cu1 O1 104.32(5)
N1 Cu1 O1 109.24(5)
N2 Cu1 S2 156.44(4)
N3 Cu1 S2 87.07(4)
N1 Cu1 S2 87.42(4)
O1 Cu1 S2 101.60(3)
C1 S2 C8 103.98(8)
C1 S2 Cu1 90.53(5)
C8 S2 Cu1 95.44(5)
C2 C1 S2 107.06(10)
N1 C2 C1 110.99(12)
N1 C3 C4 107.38(12)
N2 C4 C3 109.26(12)
N2 C5 C6 107.51(12)
N3 C6 C5 109.06(12)
N3 C7 C8 108.85(13)
C7 C8 S2 112.58(11)
C2 N1 C3 113.02(12)
C2 N1 Cu1 112.70(9)
C3 N1 Cu1 102.27(9)
C4 N2 C5 113.93(12)
C4 N2 Cu1 109.05(10)
C5 N2 Cu1 106.30(9)
C7 N3 C6 114.75(12)
C7 N3 Cu1 106.71(9)
C6 N3 Cu1 107.80(9)
O3 N4 O2 121.54(13)
O3 N4 O1 118.42(13)
O2 N4 O1 120.04(13)
N4 O1 Cu1 117.63(9)
O6 N5 O5 121.96(15)
O6 N5 O4 119.11(14)
O5 N5 O4 118.93(14)

loop_
_geom_bond_atom_site_label_1
_geom_bond_atom_site_label_2
_geom_bond_distance
Cu1 N2 2.0027(13)
Cu1 N3 2.0176(13)
Cu1 N1 2.0423(13)
Cu1 O1 2.1596(11)
Cu1 S2 2.3283(5)
S2 C1 1.8184(16)
S2 C8 1.8211(17)
C1 C2 1.523(2)
C2 N1 1.485(2)
C3 N1 1.492(2)
C3 C4 1.515(2)
C4 N2 1.4782(19)
C5 N2 1.481(2)
C5 C6 1.516(2)
C6 N3 1.485(2)
C7 N3 1.478(2)
C7 C8 1.524(2)
N4 O3 1.2406(17)
N4 O2 1.2408(18)
N4 O1 1.2848(16)
N5 O6 1.2383(18)
N5 O5 1.2442(18)
N5 O4 1.2640(17)
